data_4330833
loop_
_publ_author_name
'Shigehisa Akine'
'Toshio Tadokoro'
'Tatsuya Nabeshima'

_publ_contact_author_address
;
Tsukuba, Ibaraki 305-8571, Japan
;
_publ_contact_author_email akine@chem.tsukuba.ac.jp
_publ_contact_author_fax +81-29-853-4527
_publ_contact_author_name 'Shigehisa Akine'
_publ_contact_author_phone +81-29-853-4527
_publ_section_title
;
 Oligometallic Template Strategy for Synthesis of a Macrocyclic Dimer-Type
 Octaoxime Ligand for Its Cooperative Complexation
;
_journal_name_full 'Inorganic Chemistry'
_journal_page_first 11478
_journal_page_last 11486
_journal_paper_doi 10.1021/ic3012525
_journal_volume 51
_journal_year 2012
_chemical_formula_moiety 'C38 H40 Ca N4 O14 Zn2, C H4 O'
_chemical_formula_sum 'C39 H44 Ca N4 O15 Zn2'
_chemical_formula_weight 979.60
_chemical_name_common '[LZn2Ca(OAc)2](MeOH)'
_chemical_name_systematic
; 
 ? 
;
_space_group_IT_number 2
_symmetry_cell_setting triclinic
_symmetry_space_group_name_Hall '-P 1'
_symmetry_space_group_name_H-M 'P -1'
_atom_sites_solution_hydrogens geom
_atom_sites_solution_primary direct
_atom_sites_solution_secondary difmap
_audit_creation_method SHELXL-97
_cell_angle_alpha 61.5710(10)
_cell_angle_beta 64.4047(14)
_cell_angle_gamma 73.0515(13)
_cell_formula_units_Z 2
_cell_length_a 12.3350(5)
_cell_length_b 14.4580(5)
_cell_length_c 14.8059(6)
_cell_measurement_reflns_used 19801
_cell_measurement_temperature 120
_cell_measurement_theta_max 27.00
_cell_measurement_theta_min 3.06
_cell_volume 2081.88(14)
_computing_cell_refinement 'Rapid AUTO (Rigaku Corp.)'
_computing_data_collection 'Rapid AUTO (Rigaku Corp.)'
_computing_data_reduction 'Rapid AUTO (Rigaku Corp.)'
_computing_molecular_graphics ORTEP-3
_computing_publication_material ORTEP-3
_computing_structure_refinement 'SHELXL-97 (Sheldrick, 1997)'
_computing_structure_solution 'DIRDIF99 (Beurskens et al., 1999)'
_diffrn_ambient_temperature 120
_diffrn_measured_fraction_theta_full 0.992
_diffrn_measured_fraction_theta_max 0.992
_diffrn_measurement_device_type 'Rigaku R-AXIS Rapid'
_diffrn_measurement_method IP
_diffrn_radiation_monochromator graphite
_diffrn_radiation_source 'fine-focus sealed tube'
_diffrn_radiation_type MoK\a
_diffrn_radiation_wavelength 0.71069
_diffrn_reflns_av_R_equivalents 0.0331
_diffrn_reflns_av_sigmaI/netI 0.0401
_diffrn_reflns_limit_h_max 15
_diffrn_reflns_limit_h_min -15
_diffrn_reflns_limit_k_max 18
_diffrn_reflns_limit_k_min -18
_diffrn_reflns_limit_l_max 18
_diffrn_reflns_limit_l_min -18
_diffrn_reflns_number 19801
_diffrn_reflns_theta_full 27.00
_diffrn_reflns_theta_max 27.00
_diffrn_reflns_theta_min 3.06
_diffrn_standards_decay_% 0
_diffrn_standards_interval_count 0
_diffrn_standards_interval_time 0
_diffrn_standards_number 0
_exptl_absorpt_coefficient_mu 1.350
_exptl_absorpt_correction_T_max 0.8232
_exptl_absorpt_correction_T_min 0.5517
_exptl_absorpt_correction_type multi-scan
_exptl_absorpt_process_details 'Rapid AUTO (Rigaku Corp.)'
_exptl_crystal_colour yellow
_exptl_crystal_density_diffrn 1.563
_exptl_crystal_description prismatic
_exptl_crystal_F_000 1012
_exptl_crystal_size_max 0.50
_exptl_crystal_size_mid 0.20
_exptl_crystal_size_min 0.15
_refine_diff_density_max 0.599
_refine_diff_density_min -0.397
_refine_diff_density_rms 0.082
_refine_ls_extinction_method none
_refine_ls_goodness_of_fit_ref 1.044
_refine_ls_hydrogen_treatment constr
_refine_ls_matrix_type full
_refine_ls_number_parameters 556
_refine_ls_number_reflns 9028
_refine_ls_number_restraints 0
_refine_ls_restrained_S_all 1.044
_refine_ls_R_factor_all 0.0360
_refine_ls_R_factor_gt 0.0283
_refine_ls_shift/su_max 0.001
_refine_ls_shift/su_mean 0.000
_refine_ls_structure_factor_coef Fsqd
_refine_ls_weighting_details 'calc w=1/[\s^2^(Fo^2^)+(0.0312P)^2^+1.2768P] where P=(Fo^2^+2Fc^2^)/3'
_refine_ls_weighting_scheme calc
_refine_ls_wR_factor_gt 0.0693
_refine_ls_wR_factor_ref 0.0744
_reflns_number_gt 7961
_reflns_number_total 9028
_reflns_threshold_expression >2sigma(I)
_cod_data_source_file ic3012525_si_001_4.cif
_cod_data_source_block LZn2Ca
_cod_database_code 4330833

loop_
_symmetry_equiv_pos_as_xyz
'x, y, z'
'-x, -y, -z'

loop_
_atom_site_label
_atom_site_type_symbol
_atom_site_fract_x
_atom_site_fract_y
_atom_site_fract_z
_atom_site_U_iso_or_equiv
_atom_site_adp_type
_atom_site_occupancy
_atom_site_symmetry_multiplicity
_atom_site_calc_flag
_atom_site_refinement_flags
Ca1 Ca 0.59812(3) 0.65960(3) 0.62326(3) 0.01400(8) Uani 1 1 d .
Zn1 Zn 0.505715(19) 0.783721(15) 0.790639(16) 0.01405(6) Uani 1 1 d .
Zn2 Zn 0.774208(19) 0.431477(16) 0.618627(17) 0.01530(6) Uani 1 1 d .
C1 C 0.22449(17) 0.83384(13) 0.76373(14) 0.0155(3) Uani 1 1 d .
C2 C 0.32084(16) 0.77532(13) 0.71078(14) 0.0145(3) Uani 1 1 d .
C3 C 0.29594(17) 0.73443(14) 0.65176(14) 0.0158(3) Uani 1 1 d .
C4 C 0.18101(17) 0.74593(14) 0.65162(15) 0.0183(4) Uani 1 1 d .
H1 H 0.1670 0.7162 0.6130 0.022 Uiso 1 1 calc R
C5 C 0.08434(17) 0.80125(15) 0.70810(16) 0.0197(4) Uani 1 1 d .
C6 C 0.10776(17) 0.84512(14) 0.76176(15) 0.0181(4) Uani 1 1 d .
H2 H 0.0434 0.8841 0.7985 0.022 Uiso 1 1 calc R
O1 O 0.43114(12) 0.75781(10) 0.70976(11) 0.0187(3) Uani 1 1 d .
O2 O 0.39727(12) 0.68559(10) 0.59654(11) 0.0187(3) Uani 1 1 d .
C7 C 0.38141(19) 0.63183(17) 0.54347(17) 0.0251(4) Uani 1 1 d .
H3 H 0.3491 0.6831 0.4856 0.038 Uiso 1 1 calc R
H4 H 0.3248 0.5788 0.5973 0.038 Uiso 1 1 calc R
H5 H 0.4595 0.5969 0.5112 0.038 Uiso 1 1 calc R
C8 C -0.04100(19) 0.80865(17) 0.70992(18) 0.0275(4) Uani 1 1 d .
H6 H -0.0901 0.8705 0.7256 0.033 Uiso 1 1 calc R
H7 H -0.0353 0.8215 0.6362 0.033 Uiso 1 1 calc R
C9 C -0.1057(2) 0.71194(19) 0.7927(2) 0.0347(5) Uani 1 1 d .
H8 H -0.1835 0.7124 0.7940 0.042 Uiso 1 1 calc R
C10 C -0.0650(2) 0.6273(2) 0.8630(2) 0.0420(6) Uani 1 1 d .
H9 H 0.0124 0.6232 0.8648 0.050 Uiso 1 1 calc R
H10 H -0.1127 0.5701 0.9122 0.050 Uiso 1 1 calc R
C11 C 0.24113(17) 0.88690(13) 0.81845(14) 0.0162(4) Uani 1 1 d .
H11 H 0.1736 0.9308 0.8456 0.019 Uiso 1 1 calc R
N1 N 0.33913(14) 0.87978(11) 0.83341(12) 0.0164(3) Uani 1 1 d .
O3 O 0.32325(12) 0.94503(10) 0.88676(11) 0.0201(3) Uani 1 1 d .
C12 C 0.43498(18) 0.94330(15) 0.89639(16) 0.0204(4) Uani 1 1 d .
H12 H 0.4392 1.0131 0.8912 0.025 Uiso 1 1 calc R
H13 H 0.5034 0.9310 0.8347 0.025 Uiso 1 1 calc R
C13 C 0.44745(19) 0.85836(15) 1.00316(16) 0.0218(4) Uani 1 1 d .
H14 H 0.5300 0.8546 1.0008 0.026 Uiso 1 1 calc R
H15 H 0.3898 0.8796 1.0633 0.026 Uiso 1 1 calc R
O4 O 0.42660(12) 0.75442(10) 1.02871(10) 0.0200(3) Uani 1 1 d .
N2 N 0.51251(14) 0.71495(12) 0.94931(12) 0.0163(3) Uani 1 1 d .
C14 C 0.55731(17) 0.62022(14) 0.99878(14) 0.0157(3) Uani 1 1 d .
H16 H 0.5354 0.5948 1.0759 0.019 Uiso 1 1 calc R
C15 C 0.63697(16) 0.54948(14) 0.94879(14) 0.0148(3) Uani 1 1 d .
C16 C 0.66274(16) 0.57187(13) 0.83888(14) 0.0144(3) Uani 1 1 d .
C17 C 0.73677(16) 0.49588(14) 0.79360(14) 0.0149(3) Uani 1 1 d .
C18 C 0.77592(16) 0.39745(14) 0.86342(15) 0.0161(3) Uani 1 1 d .
C19 C 0.75173(17) 0.37774(14) 0.97421(15) 0.0192(4) Uani 1 1 d .
H17 H 0.7831 0.3123 1.0197 0.023 Uiso 1 1 calc R
C20 C 0.68476(17) 0.45077(14) 1.01590(15) 0.0176(4) Uani 1 1 d .
H18 H 0.6698 0.4361 1.0898 0.021 Uiso 1 1 calc R
O5 O 0.62020(13) 0.65878(10) 0.77275(11) 0.0197(3) Uani 1 1 d .
O6 O 0.75792(12) 0.52481(9) 0.68902(10) 0.0166(3) Uani 1 1 d .
C21 C 0.82924(17) 0.30924(14) 0.83148(16) 0.0187(4) Uani 1 1 d .
H19 H 0.8490 0.2434 0.8847 0.022 Uiso 1 1 calc R
N3 N 0.85176(15) 0.31365(12) 0.73632(13) 0.0187(3) Uani 1 1 d .
O7 O 0.88308(13) 0.20918(10) 0.73802(12) 0.0230(3) Uani 1 1 d .
C22 C 1.00553(19) 0.19661(16) 0.66872(18) 0.0260(4) Uani 1 1 d .
H20 H 1.0183 0.1306 0.6589 0.031 Uiso 1 1 calc R
H21 H 1.0594 0.1876 0.7068 0.031 Uiso 1 1 calc R
C23 C 1.04346(18) 0.28588(16) 0.55705(18) 0.0246(4) Uani 1 1 d .
H22 H 1.0387 0.3510 0.5655 0.030 Uiso 1 1 calc R
H23 H 1.1286 0.2685 0.5155 0.030 Uiso 1 1 calc R
O8 O 0.96849(13) 0.30534(10) 0.49569(12) 0.0231(3) Uani 1 1 d .
N4 N 0.89835(15) 0.40612(12) 0.48145(13) 0.0187(3) Uani 1 1 d .
C24 C 0.91987(17) 0.46527(15) 0.37880(16) 0.0189(4) Uani 1 1 d .
H24 H 0.9794 0.4375 0.3281 0.023 Uiso 1 1 calc R
C25 C 0.86096(17) 0.57057(15) 0.33416(15) 0.0177(4) Uani 1 1 d .
C26 C 0.76604(16) 0.61716(14) 0.40101(14) 0.0154(3) Uani 1 1 d .
C27 C 0.71824(17) 0.72329(14) 0.34799(15) 0.0161(3) Uani 1 1 d .
C28 C 0.76507(17) 0.77957(15) 0.23632(15) 0.0192(4) Uani 1 1 d .
H25 H 0.7334 0.8508 0.2037 0.023 Uiso 1 1 calc R
C29 C 0.86001(18) 0.73157(16) 0.17040(15) 0.0215(4) Uani 1 1 d .
C30 C 0.90544(17) 0.62881(16) 0.21900(15) 0.0208(4) Uani 1 1 d .
H26 H 0.9681 0.5959 0.1745 0.025 Uiso 1 1 calc R
O9 O 0.71988(12) 0.57037(10) 0.50772(10) 0.0176(3) Uani 1 1 d .
O10 O 0.62519(12) 0.75994(10) 0.42056(10) 0.0185(3) Uani 1 1 d .
C31 C 0.5706(2) 0.86639(15) 0.37761(16) 0.0248(4) Uani 1 1 d .
H27 H 0.5356 0.8734 0.3263 0.037 Uiso 1 1 calc R
H28 H 0.6322 0.9155 0.3393 0.037 Uiso 1 1 calc R
H29 H 0.5069 0.8830 0.4379 0.037 Uiso 1 1 calc R
C32 C 0.91052(19) 0.79570(18) 0.04728(16) 0.0281(5) Uani 1 1 d .
H30 H 0.9440 0.8575 0.0336 0.034 Uiso 1 1 calc R
H31 H 0.9780 0.7515 0.0139 0.034 Uiso 1 1 calc R
C33 C 0.8197(2) 0.83393(19) -0.00774(17) 0.0329(5) Uani 1 1 d .
H32 H 0.7816 0.7822 -0.0024 0.039 Uiso 1 1 calc R
C34 C 0.7883(3) 0.9341(2) -0.0633(2) 0.0429(6) Uani 1 1 d .
H33 H 0.8244 0.9882 -0.0705 0.051 Uiso 1 1 calc R
H34 H 0.7295 0.9523 -0.0962 0.051 Uiso 1 1 calc R
O11 O 0.67861(12) 0.82037(10) 0.55651(11) 0.0201(3) Uani 1 1 d .
O12 O 0.61697(13) 0.89257(10) 0.67777(11) 0.0211(3) Uani 1 1 d .
C35 C 0.68234(17) 0.88663(14) 0.58594(15) 0.0190(4) Uani 1 1 d .
C36 C 0.7718(2) 0.96782(17) 0.50750(17) 0.0291(5) Uani 1 1 d .
H35 H 0.8153 0.9576 0.4392 0.044 Uiso 1 1 calc R
H36 H 0.8296 0.9593 0.5408 0.044 Uiso 1 1 calc R
H37 H 0.7283 1.0391 0.4918 0.044 Uiso 1 1 calc R
O13 O 0.51507(12) 0.49413(10) 0.72383(11) 0.0203(3) Uani 1 1 d .
O14 O 0.62743(12) 0.35809(10) 0.68231(11) 0.0196(3) Uani 1 1 d .
C37 C 0.52698(18) 0.40507(14) 0.72464(15) 0.0179(4) Uani 1 1 d .
C38 C 0.41610(19) 0.34760(17) 0.77860(18) 0.0275(4) Uani 1 1 d .
H38 H 0.3795 0.3661 0.7243 0.041 Uiso 1 1 calc R
H39 H 0.3575 0.3683 0.8380 0.041 Uiso 1 1 calc R
H40 H 0.4393 0.2711 0.8085 0.041 Uiso 1 1 calc R
O15 O 0.62323(16) 0.13954(12) 0.75022(13) 0.0360(4) Uani 1 1 d .
H41 H 0.6310 0.2025 0.7322 0.054 Uiso 1 1 calc R
C39 C 0.7230(2) 0.09815(19) 0.6820(2) 0.0388(6) Uani 1 1 d .
H42 H 0.7294 0.1419 0.6054 0.058 Uiso 1 1 calc R
H43 H 0.7125 0.0256 0.7012 0.058 Uiso 1 1 calc R
H44 H 0.7969 0.0980 0.6916 0.058 Uiso 1 1 calc R

loop_
_atom_site_aniso_label
_atom_site_aniso_U_11
_atom_site_aniso_U_22
_atom_site_aniso_U_33
_atom_site_aniso_U_23
_atom_site_aniso_U_13
_atom_site_aniso_U_12
Ca1 0.01514(18) 0.01466(17) 0.01190(16) -0.00710(13) -0.00297(14) -0.00092(13)
Zn1 0.01540(11) 0.01454(11) 0.01287(10) -0.00733(8) -0.00358(8) -0.00149(8)
Zn2 0.01576(11) 0.01520(11) 0.01548(11) -0.00851(8) -0.00348(8) -0.00141(8)
C1 0.0171(9) 0.0140(8) 0.0112(8) -0.0035(6) -0.0020(7) -0.0038(7)
C2 0.0146(9) 0.0140(8) 0.0123(8) -0.0039(6) -0.0031(7) -0.0033(6)
C3 0.0178(9) 0.0145(8) 0.0126(8) -0.0048(7) -0.0032(7) -0.0029(7)
C4 0.0192(10) 0.0188(9) 0.0180(9) -0.0068(7) -0.0060(8) -0.0056(7)
C5 0.0175(10) 0.0197(9) 0.0185(9) -0.0054(7) -0.0048(8) -0.0041(7)
C6 0.0168(9) 0.0172(9) 0.0150(9) -0.0058(7) -0.0016(7) -0.0022(7)
O1 0.0154(7) 0.0250(7) 0.0207(7) -0.0151(6) -0.0052(5) -0.0002(5)
O2 0.0187(7) 0.0227(7) 0.0199(7) -0.0145(5) -0.0055(5) -0.0010(5)
C7 0.0271(11) 0.0308(11) 0.0286(11) -0.0216(9) -0.0104(9) -0.0002(8)
C8 0.0186(10) 0.0364(12) 0.0327(12) -0.0186(9) -0.0097(9) -0.0009(8)
C9 0.0151(10) 0.0456(14) 0.0530(15) -0.0333(12) -0.0021(10) -0.0080(9)
C10 0.0290(13) 0.0383(14) 0.0488(15) -0.0172(12) 0.0032(11) -0.0175(11)
C11 0.0164(9) 0.0135(8) 0.0122(8) -0.0035(6) -0.0013(7) -0.0017(7)
N1 0.0214(8) 0.0147(7) 0.0139(7) -0.0082(6) -0.0036(6) -0.0027(6)
O3 0.0236(7) 0.0201(7) 0.0226(7) -0.0159(6) -0.0073(6) 0.0010(5)
C12 0.0233(10) 0.0202(9) 0.0220(10) -0.0125(8) -0.0056(8) -0.0047(7)
C13 0.0265(11) 0.0221(10) 0.0238(10) -0.0154(8) -0.0093(8) -0.0003(8)
O4 0.0222(7) 0.0201(6) 0.0153(6) -0.0107(5) -0.0007(5) -0.0023(5)
N2 0.0165(8) 0.0200(8) 0.0137(7) -0.0112(6) -0.0017(6) -0.0016(6)
C14 0.0169(9) 0.0191(9) 0.0123(8) -0.0061(7) -0.0035(7) -0.0066(7)
C15 0.0135(9) 0.0158(8) 0.0156(8) -0.0061(7) -0.0039(7) -0.0043(6)
C16 0.0140(9) 0.0143(8) 0.0151(8) -0.0051(7) -0.0045(7) -0.0044(6)
C17 0.0133(9) 0.0165(8) 0.0157(8) -0.0065(7) -0.0040(7) -0.0047(7)
C18 0.0135(9) 0.0155(8) 0.0187(9) -0.0071(7) -0.0039(7) -0.0032(7)
C19 0.0209(10) 0.0152(9) 0.0167(9) -0.0019(7) -0.0072(8) -0.0028(7)
C20 0.0199(10) 0.0187(9) 0.0111(8) -0.0022(7) -0.0043(7) -0.0063(7)
O5 0.0261(8) 0.0174(6) 0.0159(6) -0.0086(5) -0.0097(6) 0.0041(5)
O6 0.0195(7) 0.0162(6) 0.0148(6) -0.0075(5) -0.0059(5) -0.0009(5)
C21 0.0161(9) 0.0166(9) 0.0221(9) -0.0064(7) -0.0072(8) -0.0021(7)
N3 0.0189(8) 0.0140(7) 0.0252(8) -0.0112(6) -0.0072(7) 0.0006(6)
O7 0.0248(8) 0.0151(6) 0.0306(8) -0.0130(6) -0.0078(6) -0.0002(5)
C22 0.0237(11) 0.0235(10) 0.0341(11) -0.0172(9) -0.0121(9) 0.0060(8)
C23 0.0169(10) 0.0252(10) 0.0348(11) -0.0183(9) -0.0069(9) 0.0013(8)
O8 0.0251(8) 0.0190(7) 0.0284(7) -0.0151(6) -0.0098(6) 0.0040(5)
N4 0.0179(8) 0.0168(7) 0.0229(8) -0.0121(6) -0.0053(7) 0.0004(6)
C24 0.0150(9) 0.0238(9) 0.0207(9) -0.0150(8) -0.0010(7) -0.0036(7)
C25 0.0161(9) 0.0230(9) 0.0167(9) -0.0104(7) -0.0036(7) -0.0050(7)
C26 0.0156(9) 0.0187(9) 0.0138(8) -0.0080(7) -0.0026(7) -0.0060(7)
C27 0.0154(9) 0.0201(9) 0.0157(9) -0.0097(7) -0.0038(7) -0.0040(7)
C28 0.0181(9) 0.0226(9) 0.0166(9) -0.0066(7) -0.0051(7) -0.0059(7)
C29 0.0180(10) 0.0303(10) 0.0144(9) -0.0077(8) -0.0028(8) -0.0072(8)
C30 0.0146(9) 0.0316(10) 0.0163(9) -0.0138(8) 0.0006(7) -0.0050(8)
O9 0.0202(7) 0.0174(6) 0.0124(6) -0.0073(5) -0.0026(5) -0.0007(5)
O10 0.0215(7) 0.0171(6) 0.0133(6) -0.0070(5) -0.0036(5) 0.0005(5)
C31 0.0303(11) 0.0177(9) 0.0188(9) -0.0059(7) -0.0073(9) 0.0031(8)
C32 0.0212(11) 0.0382(12) 0.0148(9) -0.0070(8) 0.0000(8) -0.0061(9)
C33 0.0312(13) 0.0436(13) 0.0181(10) -0.0139(9) -0.0009(9) -0.0060(10)
C34 0.0391(15) 0.0472(15) 0.0297(12) -0.0173(11) -0.0068(11) 0.0070(11)
O11 0.0231(7) 0.0196(6) 0.0170(6) -0.0089(5) -0.0028(6) -0.0053(5)
O12 0.0244(7) 0.0199(7) 0.0172(7) -0.0095(5) 0.0001(6) -0.0080(5)
C35 0.0187(10) 0.0175(9) 0.0174(9) -0.0062(7) -0.0037(8) -0.0028(7)
C36 0.0345(12) 0.0247(10) 0.0226(10) -0.0097(8) 0.0016(9) -0.0137(9)
O13 0.0209(7) 0.0192(7) 0.0176(7) -0.0069(5) -0.0036(6) -0.0037(5)
O14 0.0204(7) 0.0210(7) 0.0192(7) -0.0103(5) -0.0045(6) -0.0046(5)
C37 0.0216(10) 0.0204(9) 0.0131(8) -0.0050(7) -0.0070(7) -0.0057(7)
C38 0.0231(11) 0.0304(11) 0.0294(11) -0.0113(9) -0.0058(9) -0.0102(8)
O15 0.0440(10) 0.0261(8) 0.0354(9) -0.0154(7) -0.0038(8) -0.0114(7)
C39 0.0498(16) 0.0322(12) 0.0376(13) -0.0195(10) -0.0090(12) -0.0092(11)

loop_
_atom_type_symbol
_atom_type_description
_atom_type_scat_dispersion_real
_atom_type_scat_dispersion_imag
_atom_type_scat_source
C C 0.0033 0.0016 'International Tables Vol C Tables 4.2.6.8 and 6.1.1.4'
H H 0.0000 0.0000 'International Tables Vol C Tables 4.2.6.8 and 6.1.1.4'
Ca Ca 0.2262 0.3064 'International Tables Vol C Tables 4.2.6.8 and 6.1.1.4'
N N 0.0061 0.0033 'International Tables Vol C Tables 4.2.6.8 and 6.1.1.4'
O O 0.0106 0.0060 'International Tables Vol C Tables 4.2.6.8 and 6.1.1.4'
Zn Zn 0.2839 1.4301 'International Tables Vol C Tables 4.2.6.8 and 6.1.1.4'

loop_
_geom_angle_atom_site_label_1
_geom_angle_atom_site_label_2
_geom_angle_atom_site_label_3
_geom_angle
O5 Ca1 O9 130.39(5)
O5 Ca1 O1 68.38(5)
O9 Ca1 O1 160.81(5)
O5 Ca1 O11 74.11(5)
O9 Ca1 O11 108.98(5)
O1 Ca1 O11 77.94(5)
O5 Ca1 O13 94.88(5)
O9 Ca1 O13 78.83(4)
O1 Ca1 O13 97.20(5)
O11 Ca1 O13 168.93(5)
O5 Ca1 O6 64.73(4)
O9 Ca1 O6 66.28(4)
O1 Ca1 O6 131.06(4)
O11 Ca1 O6 101.56(5)
O13 Ca1 O6 73.99(4)
O5 Ca1 O10 146.05(5)
O9 Ca1 O10 62.96(4)
O1 Ca1 O10 104.28(4)
O11 Ca1 O10 71.94(4)
O13 Ca1 O10 119.07(4)
O6 Ca1 O10 122.33(4)
O5 Ca1 O2 126.04(5)
O9 Ca1 O2 98.72(4)
O1 Ca1 O2 62.47(4)
O11 Ca1 O2 114.03(5)
O13 Ca1 O2 71.34(5)
O6 Ca1 O2 144.35(4)
O10 Ca1 O2 70.00(4)
O5 Ca1 C16 20.79(4)
O9 Ca1 C16 112.81(5)
O1 Ca1 C16 84.53(5)
O11 Ca1 C16 89.85(4)
O13 Ca1 C16 79.73(4)
O6 Ca1 C16 46.66(4)
O10 Ca1 C16 157.17(5)
O2 Ca1 C16 131.70(5)
O5 Ca1 Zn1 35.62(3)
O9 Ca1 Zn1 162.80(4)
O1 Ca1 Zn1 35.96(3)
O11 Ca1 Zn1 61.74(3)
O13 Ca1 Zn1 108.59(3)
O6 Ca1 Zn1 100.22(3)
O10 Ca1 Zn1 122.06(3)
O2 Ca1 Zn1 98.37(3)
C16 Ca1 Zn1 55.43(3)
O5 Ca1 Zn2 98.68(3)
O9 Ca1 Zn2 36.51(3)
O1 Ca1 Zn2 152.64(4)
O11 Ca1 Zn2 123.03(4)
O13 Ca1 Zn2 58.79(3)
O6 Ca1 Zn2 35.48(3)
O10 Ca1 Zn2 99.44(3)
O2 Ca1 Zn2 114.85(3)
C16 Ca1 Zn2 78.67(3)
Zn1 Ca1 Zn2 134.094(12)
O12 Zn1 O5 96.90(6)
O12 Zn1 O1 105.63(5)
O5 Zn1 O1 83.14(5)
O12 Zn1 N2 116.41(6)
O5 Zn1 N2 84.96(5)
O1 Zn1 N2 137.34(6)
O12 Zn1 N1 101.55(6)
O5 Zn1 N1 160.20(6)
O1 Zn1 N1 85.05(6)
N2 Zn1 N1 93.12(6)
O12 Zn1 Ca1 90.30(4)
O5 Zn1 Ca1 43.10(4)
O1 Zn1 Ca1 44.25(4)
N2 Zn1 Ca1 125.40(4)
N1 Zn1 Ca1 129.05(4)
O6 Zn2 O14 113.06(5)
O6 Zn2 O9 82.47(5)
O14 Zn2 O9 98.09(5)
O6 Zn2 N4 135.07(6)
O14 Zn2 N4 111.32(6)
O9 Zn2 N4 84.77(6)
O6 Zn2 N3 85.18(5)
O14 Zn2 N3 94.00(6)
O9 Zn2 N3 165.33(5)
N4 Zn2 N3 98.56(6)
O6 Zn2 Ca1 46.88(4)
O14 Zn2 Ca1 90.54(4)
O9 Zn2 Ca1 43.35(3)
N4 Zn2 Ca1 126.86(4)
N3 Zn2 Ca1 128.67(4)
C2 C1 C6 119.88(16)
C2 C1 C11 122.21(17)
C6 C1 C11 117.88(16)
O1 C2 C1 124.93(16)
O1 C2 C3 117.84(15)
C1 C2 C3 117.21(16)
O2 C3 C4 125.54(16)
O2 C3 C2 112.73(15)
C4 C3 C2 121.73(16)
C3 C4 C5 120.59(17)
C3 C4 H1 119.7
C5 C4 H1 119.7
C6 C5 C4 118.44(18)
C6 C5 C8 122.36(18)
C4 C5 C8 119.19(17)
C5 C6 C1 122.02(17)
C5 C6 H2 119.0
C1 C6 H2 119.0
C2 O1 Zn1 132.75(11)
C2 O1 Ca1 126.98(11)
Zn1 O1 Ca1 99.79(5)
C3 O2 C7 117.69(15)
C3 O2 Ca1 119.66(10)
C7 O2 Ca1 121.43(11)
O2 C7 H3 109.5
O2 C7 H4 109.5
H3 C7 H4 109.5
O2 C7 H5 109.5
H3 C7 H5 109.5
H4 C7 H5 109.5
C9 C8 C5 114.45(18)
C9 C8 H6 108.6
C5 C8 H6 108.6
C9 C8 H7 108.6
C5 C8 H7 108.6
H6 C8 H7 107.6
C10 C9 C8 126.2(2)
C10 C9 H8 116.9
C8 C9 H8 116.9
C9 C10 H9 120.0
C9 C10 H10 120.0
H9 C10 H10 120.0
N1 C11 C1 125.86(16)
N1 C11 H11 117.1
C1 C11 H11 117.1
C11 N1 O3 110.27(14)
C11 N1 Zn1 127.62(12)
O3 N1 Zn1 122.11(11)
N1 O3 C12 110.40(13)
O3 C12 C13 112.24(16)
O3 C12 H12 109.2
C13 C12 H12 109.2
O3 C12 H13 109.2
C13 C12 H13 109.2
H12 C12 H13 107.9
O4 C13 C12 115.24(15)
O4 C13 H14 108.5
C12 C13 H14 108.5
O4 C13 H15 108.5
C12 C13 H15 108.5
H14 C13 H15 107.5
N2 O4 C13 111.75(13)
C14 N2 O4 109.39(14)
C14 N2 Zn1 127.27(12)
O4 N2 Zn1 119.46(11)
N2 C14 C15 126.48(16)
N2 C14 H16 116.8
C15 C14 H16 116.8
C16 C15 C20 119.57(16)
C16 C15 C14 122.06(16)
C20 C15 C14 118.26(16)
O5 C16 C15 123.54(16)
O5 C16 C17 116.00(15)
C15 C16 C17 120.44(16)
C15 C16 Ca1 154.58(13)
C17 C16 Ca1 79.38(10)
O6 C17 C18 125.48(16)
O6 C17 C16 116.05(15)
C18 C17 C16 118.42(16)
C17 C18 C19 119.94(16)
C17 C18 C21 122.18(16)
C19 C18 C21 117.53(16)
C20 C19 C18 121.33(17)
C20 C19 H17 119.3
C18 C19 H17 119.3
C19 C20 C15 120.07(16)
C19 C20 H18 120.0
C15 C20 H18 120.0
C16 O5 Zn1 134.19(11)
C16 O5 Ca1 119.69(11)
Zn1 O5 Ca1 101.27(5)
C17 O6 Zn2 126.52(11)
C17 O6 Ca1 113.14(11)
Zn2 O6 Ca1 97.63(5)
N3 C21 C18 124.71(17)
N3 C21 H19 117.6
C18 C21 H19 117.6
C21 N3 O7 110.35(15)
C21 N3 Zn2 125.73(13)
O7 N3 Zn2 117.33(11)
C22 O7 N3 110.74(14)
O7 C22 C23 115.82(16)
O7 C22 H20 108.3
C23 C22 H20 108.3
O7 C22 H21 108.3
C23 C22 H21 108.3
H20 C22 H21 107.4
O8 C23 C22 112.12(16)
O8 C23 H22 109.2
C22 C23 H22 109.2
O8 C23 H23 109.2
C22 C23 H23 109.2
H22 C23 H23 107.9
N4 O8 C23 109.88(13)
C24 N4 O8 110.26(15)
C24 N4 Zn2 130.48(13)
O8 N4 Zn2 119.06(11)
N4 C24 C25 125.45(17)
N4 C24 H24 117.3
C25 C24 H24 117.3
C26 C25 C30 119.94(17)
C26 C25 C24 122.34(17)
C30 C25 C24 117.67(17)
O9 C26 C25 124.43(17)
O9 C26 C27 118.21(16)
C25 C26 C27 117.35(16)
O10 C27 C28 125.84(17)
O10 C27 C26 112.35(15)
C28 C27 C26 121.80(17)
C27 C28 C29 120.11(18)
C27 C28 H25 119.9
C29 C28 H25 119.9
C30 C29 C28 119.21(17)
C30 C29 C32 121.74(18)
C28 C29 C32 119.05(18)
C29 C30 C25 121.54(17)
C29 C30 H26 119.2
C25 C30 H26 119.2
C26 O9 Zn2 131.82(12)
C26 O9 Ca1 124.26(11)
Zn2 O9 Ca1 100.14(5)
C27 O10 C31 117.77(14)
C27 O10 Ca1 118.12(11)
C31 O10 Ca1 121.74(11)
O10 C31 H27 109.5
O10 C31 H28 109.5
H27 C31 H28 109.5
O10 C31 H29 109.5
H27 C31 H29 109.5
H28 C31 H29 109.5
C33 C32 C29 113.94(18)
C33 C32 H30 108.8
C29 C32 H30 108.8
C33 C32 H31 108.8
C29 C32 H31 108.8
H30 C32 H31 107.7
C34 C33 C32 124.9(2)
C34 C33 H32 117.5
C32 C33 H32 117.5
C33 C34 H33 120.0
C33 C34 H34 120.0
H33 C34 H34 120.0
C35 O11 Ca1 142.36(12)
C35 O12 Zn1 119.37(11)
O11 C35 O12 125.66(17)
O11 C35 C36 118.22(17)
O12 C35 C36 116.12(16)
C35 C36 H35 109.5
C35 C36 H36 109.5
H35 C36 H36 109.5
C35 C36 H37 109.5
H35 C36 H37 109.5
H36 C36 H37 109.5
C37 O13 Ca1 143.39(12)
C37 O14 Zn2 116.33(11)
O13 C37 O14 124.45(17)
O13 C37 C38 118.70(18)
O14 C37 C38 116.85(16)
C37 C38 H38 109.5
C37 C38 H39 109.5
H38 C38 H39 109.5
C37 C38 H40 109.5
H38 C38 H40 109.5
H39 C38 H40 109.5
C39 O15 H41 109.5
O15 C39 H42 109.5
O15 C39 H43 109.5
H42 C39 H43 109.5
O15 C39 H44 109.5
H42 C39 H44 109.5
H43 C39 H44 109.5

loop_
_geom_bond_atom_site_label_1
_geom_bond_atom_site_label_2
_geom_bond_distance
Ca1 O5 2.3384(13)
Ca1 O9 2.3660(12)
Ca1 O1 2.3762(13)
Ca1 O11 2.3824(13)
Ca1 O13 2.3893(13)
Ca1 O6 2.4987(13)
Ca1 O10 2.5483(13)
Ca1 O2 2.5686(14)
Ca1 C16 3.1922(18)
Ca1 Zn1 3.3560(4)
Ca1 Zn2 3.3927(4)
Zn1 O12 1.9815(13)
Zn1 O5 1.9931(13)
Zn1 O1 2.0001(13)
Zn1 N2 2.1005(15)
Zn1 N1 2.1451(16)
Zn2 O6 1.9869(12)
Zn2 O14 1.9963(13)
Zn2 O9 2.0505(13)
Zn2 N4 2.0733(16)
Zn2 N3 2.1254(16)
C1 C2 1.408(2)
C1 C6 1.413(3)
C1 C11 1.454(2)
C2 O1 1.304(2)
C2 C3 1.427(2)
C3 O2 1.372(2)
C3 C4 1.379(3)
C4 C5 1.407(3)
C4 H1 0.9500
C5 C6 1.379(3)
C5 C8 1.508(3)
C6 H2 0.9500
O2 C7 1.436(2)
C7 H3 0.9800
C7 H4 0.9800
C7 H5 0.9800
C8 C9 1.506(3)
C8 H6 0.9900
C8 H7 0.9900
C9 C10 1.309(4)
C9 H8 0.9500
C10 H9 0.9500
C10 H10 0.9500
C11 N1 1.288(2)
C11 H11 0.9500
N1 O3 1.4214(18)
O3 C12 1.438(2)
C12 C13 1.511(3)
C12 H12 0.9900
C12 H13 0.9900
C13 O4 1.438(2)
C13 H14 0.9900
C13 H15 0.9900
O4 N2 1.4285(18)
N2 C14 1.293(2)
C14 C15 1.437(2)
C14 H16 0.9500
C15 C16 1.402(2)
C15 C20 1.427(2)
C16 O5 1.304(2)
C16 C17 1.441(2)
C17 O6 1.319(2)
C17 C18 1.399(2)
C18 C19 1.429(3)
C18 C21 1.449(2)
C19 C20 1.360(3)
C19 H17 0.9500
C20 H18 0.9500
C21 N3 1.286(2)
C21 H19 0.9500
N3 O7 1.4364(19)
O7 C22 1.430(3)
C22 C23 1.507(3)
C22 H20 0.9900
C22 H21 0.9900
C23 O8 1.446(2)
C23 H22 0.9900
C23 H23 0.9900
O8 N4 1.4305(19)
N4 C24 1.288(2)
C24 C25 1.447(3)
C24 H24 0.9500
C25 C26 1.406(3)
C25 C30 1.418(3)
C26 O9 1.307(2)
C26 C27 1.430(3)
C27 O10 1.369(2)
C27 C28 1.377(3)
C28 C29 1.410(3)
C28 H25 0.9500
C29 C30 1.373(3)
C29 C32 1.522(3)
C30 H26 0.9500
O10 C31 1.435(2)
C31 H27 0.9800
C31 H28 0.9800
C31 H29 0.9800
C32 C33 1.491(3)
C32 H30 0.9900
C32 H31 0.9900
C33 C34 1.319(3)
C33 H32 0.9500
C34 H33 0.9500
C34 H34 0.9500
O11 C35 1.245(2)
O12 C35 1.277(2)
C35 C36 1.514(3)
C36 H35 0.9800
C36 H36 0.9800
C36 H37 0.9800
O13 C37 1.247(2)
O14 C37 1.278(2)
C37 C38 1.512(3)
C38 H38 0.9800
C38 H39 0.9800
C38 H40 0.9800
O15 C39 1.402(3)
O15 H41 0.8400
C39 H42 0.9800
C39 H43 0.9800
C39 H44 0.9800

loop_
_geom_torsion_atom_site_label_1
_geom_torsion_atom_site_label_2
_geom_torsion_atom_site_label_3
_geom_torsion_atom_site_label_4
_geom_torsion
O5 Ca1 Zn1 O12 99.81(7)
O9 Ca1 Zn1 O12 58.12(12)
O1 Ca1 Zn1 O12 -112.38(7)
O11 Ca1 Zn1 O12 -2.70(6)
O13 Ca1 Zn1 O12 171.42(6)
O6 Ca1 Zn1 O12 95.01(5)
O10 Ca1 Zn1 O12 -43.95(6)
O2 Ca1 Zn1 O12 -115.54(5)
C16 Ca1 Zn1 O12 108.81(6)
Zn2 Ca1 Zn1 O12 107.23(4)
O9 Ca1 Zn1 O5 -41.69(12)
O1 Ca1 Zn1 O5 147.81(8)
O11 Ca1 Zn1 O5 -102.51(7)
O13 Ca1 Zn1 O5 71.61(7)
O6 Ca1 Zn1 O5 -4.80(7)
O10 Ca1 Zn1 O5 -143.76(7)
O2 Ca1 Zn1 O5 144.65(7)
C16 Ca1 Zn1 O5 9.00(7)
Zn2 Ca1 Zn1 O5 7.42(6)
O5 Ca1 Zn1 O1 -147.81(8)
O9 Ca1 Zn1 O1 170.50(13)
O11 Ca1 Zn1 O1 109.68(7)
O13 Ca1 Zn1 O1 -76.20(7)
O6 Ca1 Zn1 O1 -152.61(6)
O10 Ca1 Zn1 O1 68.43(7)
O2 Ca1 Zn1 O1 -3.16(6)
C16 Ca1 Zn1 O1 -138.81(7)
Zn2 Ca1 Zn1 O1 -140.39(6)
O5 Ca1 Zn1 N2 -23.52(8)
O9 Ca1 Zn1 N2 -65.21(12)
O1 Ca1 Zn1 N2 124.29(8)
O11 Ca1 Zn1 N2 -126.03(7)
O13 Ca1 Zn1 N2 48.09(6)
O6 Ca1 Zn1 N2 -28.32(6)
O10 Ca1 Zn1 N2 -167.28(6)
O2 Ca1 Zn1 N2 121.13(6)
C16 Ca1 Zn1 N2 -14.52(6)
Zn2 Ca1 Zn1 N2 -16.10(6)
O5 Ca1 Zn1 N1 -155.00(8)
O9 Ca1 Zn1 N1 163.32(12)
O1 Ca1 Zn1 N1 -7.19(8)
O11 Ca1 Zn1 N1 102.49(7)
O13 Ca1 Zn1 N1 -83.39(6)
O6 Ca1 Zn1 N1 -159.80(6)
O10 Ca1 Zn1 N1 61.25(7)
O2 Ca1 Zn1 N1 -10.35(6)
C16 Ca1 Zn1 N1 -145.99(7)
Zn2 Ca1 Zn1 N1 -147.58(5)
O5 Ca1 Zn2 O6 -16.66(6)
O9 Ca1 Zn2 O6 136.91(7)
O1 Ca1 Zn2 O6 -75.59(9)
O11 Ca1 Zn2 O6 59.98(6)
O13 Ca1 Zn2 O6 -107.13(6)
O10 Ca1 Zn2 O6 134.50(6)
O2 Ca1 Zn2 O6 -153.26(6)
C16 Ca1 Zn2 O6 -22.36(6)
Zn1 Ca1 Zn2 O6 -21.03(5)
O5 Ca1 Zn2 O14 105.19(5)
O9 Ca1 Zn2 O14 -101.24(7)
O1 Ca1 Zn2 O14 46.26(8)
O11 Ca1 Zn2 O14 -178.17(5)
O13 Ca1 Zn2 O14 14.72(5)
O6 Ca1 Zn2 O14 121.85(6)
O10 Ca1 Zn2 O14 -103.65(5)
O2 Ca1 Zn2 O14 -31.42(5)
C16 Ca1 Zn2 O14 99.49(5)
Zn1 Ca1 Zn2 O14 100.82(4)
O5 Ca1 Zn2 O9 -153.57(7)
O1 Ca1 Zn2 O9 147.50(9)
O11 Ca1 Zn2 O9 -76.93(7)
O13 Ca1 Zn2 O9 115.97(7)
O6 Ca1 Zn2 O9 -136.91(7)
O10 Ca1 Zn2 O9 -2.41(6)
O2 Ca1 Zn2 O9 69.83(6)
C16 Ca1 Zn2 O9 -159.26(6)
Zn1 Ca1 Zn2 O9 -157.93(6)
O5 Ca1 Zn2 N4 -137.33(7)
O9 Ca1 Zn2 N4 16.24(8)
O1 Ca1 Zn2 N4 163.75(9)
O11 Ca1 Zn2 N4 -60.69(7)
O13 Ca1 Zn2 N4 132.21(7)
O6 Ca1 Zn2 N4 -120.67(7)
O10 Ca1 Zn2 N4 13.84(7)
O2 Ca1 Zn2 N4 86.07(7)
C16 Ca1 Zn2 N4 -143.02(6)
Zn1 Ca1 Zn2 N4 -141.69(6)
O5 Ca1 Zn2 N3 9.62(7)
O9 Ca1 Zn2 N3 163.19(8)
O1 Ca1 Zn2 N3 -49.30(9)
O11 Ca1 Zn2 N3 86.26(7)
O13 Ca1 Zn2 N3 -80.84(7)
O6 Ca1 Zn2 N3 26.29(8)
O10 Ca1 Zn2 N3 160.79(6)
O2 Ca1 Zn2 N3 -126.98(7)
C16 Ca1 Zn2 N3 3.93(7)
Zn1 Ca1 Zn2 N3 5.26(6)
C6 C1 C2 O1 -178.25(16)
C11 C1 C2 O1 3.8(3)
C6 C1 C2 C3 3.3(2)
C11 C1 C2 C3 -174.69(16)
O1 C2 C3 O2 -3.1(2)
C1 C2 C3 O2 175.43(15)
O1 C2 C3 C4 177.64(16)
C1 C2 C3 C4 -3.8(3)
O2 C3 C4 C5 -177.53(17)
C2 C3 C4 C5 1.6(3)
C3 C4 C5 C6 1.1(3)
C3 C4 C5 C8 -177.62(17)
C4 C5 C6 C1 -1.6(3)
C8 C5 C6 C1 177.13(17)
C2 C1 C6 C5 -0.7(3)
C11 C1 C6 C5 177.38(17)
C1 C2 O1 Zn1 9.3(3)
C3 C2 O1 Zn1 -172.24(12)
C1 C2 O1 Ca1 179.72(12)
C3 C2 O1 Ca1 -1.8(2)
O12 Zn1 O1 C2 -114.00(16)
O5 Zn1 O1 C2 150.72(16)
N2 Zn1 O1 C2 75.86(18)
N1 Zn1 O1 C2 -13.37(16)
Ca1 Zn1 O1 C2 172.23(18)
O12 Zn1 O1 Ca1 73.77(6)
O5 Zn1 O1 Ca1 -21.51(5)
N2 Zn1 O1 Ca1 -96.37(8)
N1 Zn1 O1 Ca1 174.40(6)
O5 Ca1 O1 C2 -153.36(15)
O9 Ca1 O1 C2 15.7(2)
O11 Ca1 O1 C2 129.14(14)
O13 Ca1 O1 C2 -60.95(14)
O6 Ca1 O1 C2 -135.96(13)
O10 Ca1 O1 C2 61.56(14)
O2 Ca1 O1 C2 3.62(13)
C16 Ca1 O1 C2 -139.85(14)
Zn1 Ca1 O1 C2 -172.86(17)
Zn2 Ca1 O1 C2 -87.75(15)
O5 Ca1 O1 Zn1 19.50(5)
O9 Ca1 O1 Zn1 -171.46(11)
O11 Ca1 O1 Zn1 -58.01(5)
O13 Ca1 O1 Zn1 111.91(5)
O6 Ca1 O1 Zn1 36.90(8)
O10 Ca1 O1 Zn1 -125.58(5)
O2 Ca1 O1 Zn1 176.47(7)
C16 Ca1 O1 Zn1 33.01(5)
Zn2 Ca1 O1 Zn1 85.11(8)
C4 C3 O2 C7 -7.1(3)
C2 C3 O2 C7 173.71(16)
C4 C3 O2 Ca1 -174.60(14)
C2 C3 O2 Ca1 6.20(19)
O5 Ca1 O2 C3 21.60(14)
O9 Ca1 O2 C3 178.86(12)
O1 Ca1 O2 C3 -5.13(11)
O11 Ca1 O2 C3 -65.75(12)
O13 Ca1 O2 C3 103.85(12)
O6 Ca1 O2 C3 117.84(12)
O10 Ca1 O2 C3 -124.19(12)
C16 Ca1 O2 C3 47.41(14)
Zn1 Ca1 O2 C3 -3.03(12)
Zn2 Ca1 O2 C3 144.46(11)
O5 Ca1 O2 C7 -145.44(13)
O9 Ca1 O2 C7 11.83(14)
O1 Ca1 O2 C7 -172.16(15)
O11 Ca1 O2 C7 127.21(13)
O13 Ca1 O2 C7 -63.18(13)
O6 Ca1 O2 C7 -49.20(16)
O10 Ca1 O2 C7 68.78(13)
C16 Ca1 O2 C7 -119.62(13)
Zn1 Ca1 O2 C7 -170.07(13)
Zn2 Ca1 O2 C7 -22.58(14)
C6 C5 C8 C9 -98.3(2)
C4 C5 C8 C9 80.4(2)
C5 C8 C9 C10 2.8(3)
C2 C1 C11 N1 -6.4(3)
C6 C1 C11 N1 175.59(17)
C1 C11 N1 O3 178.16(15)
C1 C11 N1 Zn1 -3.1(3)
O12 Zn1 N1 C11 114.93(15)
O5 Zn1 N1 C11 -43.5(3)
O1 Zn1 N1 C11 9.96(15)
N2 Zn1 N1 C11 -127.30(16)
Ca1 Zn1 N1 C11 14.99(18)
O12 Zn1 N1 O3 -66.44(13)
O5 Zn1 N1 O3 135.09(15)
O1 Zn1 N1 O3 -171.41(13)
N2 Zn1 N1 O3 51.32(13)
Ca1 Zn1 N1 O3 -166.39(9)
C11 N1 O3 C12 -175.79(15)
Zn1 N1 O3 C12 5.37(18)
N1 O3 C12 C13 -91.72(17)
O3 C12 C13 O4 50.7(2)
C12 C13 O4 N2 62.5(2)
C13 O4 N2 C14 130.76(16)
C13 O4 N2 Zn1 -69.82(16)
O12 Zn1 N2 C14 -107.59(16)
O5 Zn1 N2 C14 -12.37(16)
O1 Zn1 N2 C14 61.80(19)
N1 Zn1 N2 C14 147.87(16)
Ca1 Zn1 N2 C14 3.52(18)
O12 Zn1 N2 O4 97.04(12)
O5 Zn1 N2 O4 -167.74(12)
O1 Zn1 N2 O4 -93.57(13)
N1 Zn1 N2 O4 -7.49(12)
Ca1 Zn1 N2 O4 -151.85(9)
O4 N2 C14 C15 173.11(16)
Zn1 N2 C14 C15 15.7(3)
N2 C14 C15 C16 -8.8(3)
N2 C14 C15 C20 175.09(17)
C20 C15 C16 O5 178.13(17)
C14 C15 C16 O5 2.1(3)
C20 C15 C16 C17 0.1(3)
C14 C15 C16 C17 -175.94(16)
C20 C15 C16 Ca1 137.7(2)
C14 C15 C16 Ca1 -38.4(4)
O9 Ca1 C16 O5 150.75(13)
O1 Ca1 C16 O5 -37.74(13)
O11 Ca1 C16 O5 40.15(13)
O13 Ca1 C16 O5 -136.10(14)
O6 Ca1 C16 O5 146.29(15)
O10 Ca1 C16 O5 76.53(18)
O2 Ca1 C16 O5 -82.74(14)
Zn1 Ca1 C16 O5 -14.88(12)
Zn2 Ca1 C16 O5 163.96(13)
O5 Ca1 C16 C15 58.1(3)
O9 Ca1 C16 C15 -151.1(3)
O1 Ca1 C16 C15 20.4(3)
O11 Ca1 C16 C15 98.3(3)
O13 Ca1 C16 C15 -78.0(3)
O6 Ca1 C16 C15 -155.6(3)
O10 Ca1 C16 C15 134.7(3)
O2 Ca1 C16 C15 -24.6(3)
Zn1 Ca1 C16 C15 43.2(3)
Zn2 Ca1 C16 C15 -137.9(3)
O5 Ca1 C16 C17 -158.15(19)
O9 Ca1 C16 C17 -7.40(11)
O1 Ca1 C16 C17 164.11(10)
O11 Ca1 C16 C17 -118.00(10)
O13 Ca1 C16 C17 65.76(10)
O6 Ca1 C16 C17 -11.86(9)
O10 Ca1 C16 C17 -81.61(15)
O2 Ca1 C16 C17 119.12(10)
Zn1 Ca1 C16 C17 -173.03(11)
Zn2 Ca1 C16 C17 5.81(9)
O5 C16 C17 O6 3.1(2)
C15 C16 C17 O6 -178.75(15)
Ca1 C16 C17 O6 18.38(13)
O5 C16 C17 C18 -174.42(16)
C15 C16 C17 C18 3.7(3)
Ca1 C16 C17 C18 -159.14(16)
O6 C17 C18 C19 177.04(17)
C16 C17 C18 C19 -5.7(3)
O6 C17 C18 C21 -9.9(3)
C16 C17 C18 C21 167.31(16)
C17 C18 C19 C20 4.0(3)
C21 C18 C19 C20 -169.38(18)
C18 C19 C20 C15 0.0(3)
C16 C15 C20 C19 -2.0(3)
C14 C15 C20 C19 174.20(17)
C15 C16 O5 Zn1 -3.8(3)
C17 C16 O5 Zn1 174.25(12)
Ca1 C16 O5 Zn1 150.2(2)
C15 C16 O5 Ca1 -154.07(13)
C17 C16 O5 Ca1 24.0(2)
O12 Zn1 O5 C16 123.08(17)
O1 Zn1 O5 C16 -131.92(17)
N2 Zn1 O5 C16 7.03(17)
N1 Zn1 O5 C16 -78.2(2)
Ca1 Zn1 O5 C16 -153.9(2)
O12 Zn1 O5 Ca1 -83.01(6)
O1 Zn1 O5 Ca1 21.99(6)
N2 Zn1 O5 Ca1 160.94(6)
N1 Zn1 O5 Ca1 75.75(17)
O9 Ca1 O5 C16 -36.25(15)
O1 Ca1 O5 C16 139.05(14)
O11 Ca1 O5 C16 -137.90(14)
O13 Ca1 O5 C16 43.22(14)
O6 Ca1 O5 C16 -26.51(12)
O10 Ca1 O5 C16 -137.48(12)
O2 Ca1 O5 C16 113.65(13)
Zn1 Ca1 O5 C16 158.71(17)
Zn2 Ca1 O5 C16 -15.91(13)
O9 Ca1 O5 Zn1 165.04(5)
O1 Ca1 O5 Zn1 -19.67(5)
O11 Ca1 O5 Zn1 63.39(6)
O13 Ca1 O5 Zn1 -115.49(6)
O6 Ca1 O5 Zn1 174.78(7)
O10 Ca1 O5 Zn1 63.81(10)
O2 Ca1 O5 Zn1 -45.06(8)
C16 Ca1 O5 Zn1 -158.71(17)
Zn2 Ca1 O5 Zn1 -174.62(4)
C18 C17 O6 Zn2 32.1(2)
C16 C17 O6 Zn2 -145.25(13)
C18 C17 O6 Ca1 151.81(15)
C16 C17 O6 Ca1 -25.50(18)
O14 Zn2 O6 C17 58.96(15)
O9 Zn2 O6 C17 154.58(14)
N4 Zn2 O6 C17 -130.65(14)
N3 Zn2 O6 C17 -33.35(14)
Ca1 Zn2 O6 C17 126.35(15)
O14 Zn2 O6 Ca1 -67.39(6)
O9 Zn2 O6 Ca1 28.23(5)
N4 Zn2 O6 Ca1 103.01(8)
N3 Zn2 O6 Ca1 -159.70(6)
O5 Ca1 O6 C17 26.48(10)
O9 Ca1 O6 C17 -161.61(12)
O1 Ca1 O6 C17 8.57(13)
O11 Ca1 O6 C17 92.55(11)
O13 Ca1 O6 C17 -77.01(11)
O10 Ca1 O6 C17 168.37(10)
O2 Ca1 O6 C17 -90.79(12)
C16 Ca1 O6 C17 13.89(10)
Zn1 Ca1 O6 C17 29.57(11)
Zn2 Ca1 O6 C17 -135.26(13)
O5 Ca1 O6 Zn2 161.73(7)
O9 Ca1 O6 Zn2 -26.36(5)
O1 Ca1 O6 Zn2 143.82(5)
O11 Ca1 O6 Zn2 -132.19(5)
O13 Ca1 O6 Zn2 58.24(5)
O10 Ca1 O6 Zn2 -56.37(7)
O2 Ca1 O6 Zn2 44.46(9)
C16 Ca1 O6 Zn2 149.15(8)
Zn1 Ca1 O6 Zn2 164.82(4)
C17 C18 C21 N3 4.0(3)
C19 C18 C21 N3 177.16(18)
C18 C21 N3 O7 -169.30(16)
C18 C21 N3 Zn2 -18.9(3)
O6 Zn2 N3 C21 27.46(16)
O14 Zn2 N3 C21 -85.38(16)
O9 Zn2 N3 C21 60.2(3)
N4 Zn2 N3 C21 162.35(16)
Ca1 Zn2 N3 C21 8.53(18)
O6 Zn2 N3 O7 176.09(12)
O14 Zn2 N3 O7 63.26(12)
O9 Zn2 N3 O7 -151.21(18)
N4 Zn2 N3 O7 -49.02(13)
Ca1 Zn2 N3 O7 157.16(9)
C21 N3 O7 C22 -115.29(17)
Zn2 N3 O7 C22 91.49(15)
N3 O7 C22 C23 -45.8(2)
O7 C22 C23 O8 -57.6(2)
C22 C23 O8 N4 112.57(17)
C23 O8 N4 C24 122.29(17)
C23 O8 N4 Zn2 -62.38(17)
O6 Zn2 N4 C24 -71.05(19)
O14 Zn2 N4 C24 99.46(17)
O9 Zn2 N4 C24 2.80(17)
N3 Zn2 N4 C24 -162.81(17)
Ca1 Zn2 N4 C24 -8.31(19)
O6 Zn2 N4 O8 114.72(12)
O14 Zn2 N4 O8 -74.77(13)
O9 Zn2 N4 O8 -171.42(13)
N3 Zn2 N4 O8 22.96(13)
Ca1 Zn2 N4 O8 177.46(9)
O8 N4 C24 C25 176.99(16)
Zn2 N4 C24 C25 2.4(3)
N4 C24 C25 C26 -4.3(3)
N4 C24 C25 C30 173.15(18)
C30 C25 C26 O9 -179.28(17)
C24 C25 C26 O9 -1.9(3)
C30 C25 C26 C27 0.0(3)
C24 C25 C26 C27 177.41(16)
O9 C26 C27 O10 -1.6(2)
C25 C26 C27 O10 179.00(15)
O9 C26 C27 C28 177.39(16)
C25 C26 C27 C28 -2.0(3)
O10 C27 C28 C29 -178.86(17)
C26 C27 C28 C29 2.2(3)
C27 C28 C29 C30 -0.5(3)
C27 C28 C29 C32 -179.70(18)
C28 C29 C30 C25 -1.4(3)
C32 C29 C30 C25 177.75(18)
C26 C25 C30 C29 1.6(3)
C24 C25 C30 C29 -175.85(17)
C25 C26 O9 Zn2 10.0(3)
C27 C26 O9 Zn2 -169.33(12)
C25 C26 O9 Ca1 163.51(13)
C27 C26 O9 Ca1 -15.8(2)
O6 Zn2 O9 C26 127.83(15)
O14 Zn2 O9 C26 -119.83(15)
N4 Zn2 O9 C26 -8.99(15)
N3 Zn2 O9 C26 94.9(3)
Ca1 Zn2 O9 C26 158.03(18)
O6 Zn2 O9 Ca1 -30.20(5)
O14 Zn2 O9 Ca1 82.15(5)
N4 Zn2 O9 Ca1 -167.02(6)
N3 Zn2 O9 Ca1 -63.1(2)
O5 Ca1 O9 C26 -125.00(13)
O1 Ca1 O9 C26 68.4(2)
O11 Ca1 O9 C26 -40.01(14)
O13 Ca1 O9 C26 148.11(14)
O6 Ca1 O9 C26 -134.61(14)
O10 Ca1 O9 C26 17.05(13)
O2 Ca1 O9 C26 79.23(14)
C16 Ca1 O9 C26 -138.16(13)
Zn1 Ca1 O9 C26 -94.43(16)
Zn2 Ca1 O9 C26 -160.28(16)
O5 Ca1 O9 Zn2 35.28(8)
O1 Ca1 O9 Zn2 -131.30(13)
O11 Ca1 O9 Zn2 120.27(5)
O13 Ca1 O9 Zn2 -51.61(5)
O6 Ca1 O9 Zn2 25.67(4)
O10 Ca1 O9 Zn2 177.34(7)
O2 Ca1 O9 Zn2 -120.49(5)
C16 Ca1 O9 Zn2 22.12(7)
Zn1 Ca1 O9 Zn2 65.85(13)
C28 C27 O10 C31 0.0(3)
C26 C27 O10 C31 179.01(16)
C28 C27 O10 Ca1 -162.86(14)
C26 C27 O10 Ca1 16.13(18)
O5 Ca1 O10 C27 105.99(13)
O9 Ca1 O10 C27 -16.99(11)
O1 Ca1 O10 C27 178.37(11)
O11 Ca1 O10 C27 106.41(12)
O13 Ca1 O10 C27 -74.81(13)
O6 Ca1 O10 C27 13.95(13)
O2 Ca1 O10 C27 -128.52(12)
C16 Ca1 O10 C27 67.81(17)
Zn1 Ca1 O10 C27 144.06(10)
Zn2 Ca1 O10 C27 -15.39(12)
O5 Ca1 O10 C31 -56.18(17)
O9 Ca1 O10 C31 -179.16(15)
O1 Ca1 O10 C31 16.20(14)
O11 Ca1 O10 C31 -55.75(14)
O13 Ca1 O10 C31 123.02(14)
O6 Ca1 O10 C31 -148.22(13)
O2 Ca1 O10 C31 69.31(14)
C16 Ca1 O10 C31 -94.35(17)
Zn1 Ca1 O10 C31 -18.10(15)
Zn2 Ca1 O10 C31 -177.55(13)
C30 C29 C32 C33 120.3(2)
C28 C29 C32 C33 -60.5(3)
C29 C32 C33 C34 120.2(2)
O5 Ca1 O11 C35 -27.8(2)
O9 Ca1 O11 C35 -155.7(2)
O1 Ca1 O11 C35 42.9(2)
O13 Ca1 O11 C35 -21.9(4)
O6 Ca1 O11 C35 -87.0(2)
O10 Ca1 O11 C35 152.5(2)
O2 Ca1 O11 C35 95.1(2)
C16 Ca1 O11 C35 -41.5(2)
Zn1 Ca1 O11 C35 8.5(2)
Zn2 Ca1 O11 C35 -117.9(2)
O5 Zn1 O12 C35 43.29(15)
O1 Zn1 O12 C35 -41.48(15)
N2 Zn1 O12 C35 131.08(14)
N1 Zn1 O12 C35 -129.51(14)
Ca1 Zn1 O12 C35 0.58(14)
Ca1 O11 C35 O12 -11.5(3)
Ca1 O11 C35 C36 168.33(15)
Zn1 O12 C35 O11 4.3(3)
Zn1 O12 C35 C36 -175.48(14)
O5 Ca1 O13 C37 -126.7(2)
O9 Ca1 O13 C37 3.5(2)
O1 Ca1 O13 C37 164.5(2)
O11 Ca1 O13 C37 -132.4(3)
O6 Ca1 O13 C37 -64.8(2)
O10 Ca1 O13 C37 53.7(2)
O2 Ca1 O13 C37 106.8(2)
C16 Ca1 O13 C37 -112.4(2)
Zn1 Ca1 O13 C37 -160.4(2)
Zn2 Ca1 O13 C37 -29.55(19)
O6 Zn2 O14 C37 27.34(14)
O9 Zn2 O14 C37 -57.88(13)
N4 Zn2 O14 C37 -145.39(12)
N3 Zn2 O14 C37 113.80(13)
Ca1 Zn2 O14 C37 -15.03(12)
Ca1 O13 C37 O14 28.6(3)
Ca1 O13 C37 C38 -151.19(16)
Zn2 O14 C37 O13 3.4(2)
Zn2 O14 C37 C38 -176.79(13)
